data_2220994
loop_
_publ_author_name
'Bell, Anthony M. T.'
'Henderson, C. Michael B.'
'Wendlandt, Richard F.'
'Harrison, Wendy J.'

_publ_section_title
;
 Rietveld refinement of Sr~5~(AsO~4~)~3~Cl from high-resolution
 synchrotron data
;
_journal_coeditor_code BR2096
_journal_issue 3
_journal_name_full 'Acta Crystallographica Section E'
_journal_page_first i16
_journal_page_last i17
_journal_paper_doi 10.1107/S1600536809005054
_journal_volume 65
_journal_year 2009
_chemical_compound_source Synthetic
_chemical_formula_iupac 'Sr5 (As O4)3 Cl'
_chemical_formula_structural 'Sr5 (As O4)3 Cl'
_chemical_formula_sum 'As3 Cl O12 Sr5'
_chemical_formula_weight 890.307
_chemical_name_common 'Strontium As-apatite'
_chemical_name_systematic
;
pentastrontium tris[arsenate(V)] chloride
;
_space_group_crystal_system hexagonal
_space_group_IT_number 176
_space_group_name_Hall '-P 6c'
_space_group_name_H-M_alt 'P 63/m'
_symmetry_space_group_name_Hall '-P 6c'
_symmetry_space_group_name_H-M 'P 63/m'
_cell_angle_alpha 90
_cell_angle_beta 90
_cell_angle_gamma 120
_cell_formula_units_Z 2
_cell_length_a 10.19690(10)
_cell_length_b 10.19690(10)
_cell_length_c 7.28108(9)
_cell_measurement_temperature 298
_cell_volume 655.636(12)
_computing_cell_refinement 'CELREF (Laugier & Bochu, 2003)'
_computing_data_collection 'local software'
_computing_data_reduction 'local software'
_computing_molecular_graphics 'VESTA (Momma & Izumi, 2008)'
_computing_publication_material 'publCIF (Westrip, 2009)'
_computing_structure_refinement 'GSAS (Larson & Von Dreele (2004) and EXPGUI (Toby, 2001)'
_computing_structure_solution 'coordinates taken from a related compound'
_database_code_amcsd 0010490
_diffrn_ambient_temperature 298
_diffrn_measurement_device_type 'In-house design'
_diffrn_radiation_monochromator 'Si(111) channel-cut crystal'
_diffrn_radiation_type Synchrotron
_diffrn_radiation_wavelength 0.998043
_exptl_crystal_density_diffrn 4.5097(2)
_exptl_crystal_density_method 'not measured'
_refine_ls_goodness_of_fit_all 1.998
_refine_ls_number_constraints 4
_refine_ls_number_parameters 16
_refine_ls_number_restraints 0
_refine_ls_shift/su_max 0.001
_cod_data_source_file br2096.cif
_cod_data_source_block I
_cod_original_cell_volume 655.63(2)
_cod_original_formula_sum 'As3 Cl1 O12 Sr5'
_cod_database_code 2220994
_amcsd_formula_title Sr5(AsO4)3Cl

loop_
_space_group_symop_operation_xyz
'x, y, z'
'-y, x-y, z'
'-x+y, -x, z'
'-x, -y, z+1/2'
'y, -x+y, z+1/2'
'x-y, x, z+1/2'
'-x, -y, -z'
'y, -x+y, -z'
'x-y, x, -z'
'x, y, -z-1/2'
'-y, x-y, -z-1/2'
'-x+y, -x, -z-1/2'

loop_
_atom_site_type_symbol
_atom_site_label
_atom_site_fract_x
_atom_site_fract_y
_atom_site_fract_z
_atom_site_U_iso_or_equiv
_atom_site_adp_type
_atom_site_calc_flag
_atom_site_refinement_flags
_atom_site_occupancy
_atom_site_disorder_assembly
_atom_site_disorder_group
Sr Sr1 0.33333 0.66667 0.0080(10) 0.0246(9) Uani d S 1 . .
Sr Sr2 0.2496(5) 0.9936(6) 0.25 0.0246(9) Uani d S 1 . .
As As1 0.4057(5) 0.3718(5) 0.25 0.029(2) Uani d S 1 . .
O O1 0.337(3) 0.496(2) 0.25 0.015(4) Uani d S 1 . .
O O2 0.598(2) 0.464(2) 0.25 0.015(4) Uani d S 1 . .
O O3 0.354(2) 0.284(2) 0.063(2) 0.015(4) Uani d . 1 . .
Cl Cl1 0.0000 0.0000 0.0000 0.031(5) Uani d S 1 . .

loop_
_atom_type_symbol
_atom_type_description
_atom_type_scat_dispersion_real
_atom_type_scat_dispersion_imag
_atom_type_scat_source
Sr Sr 36.789 0.862 http://henke.lbl.gov/optical_constants/asf.html
As As 30.659 3.637 http://henke.lbl.gov/optical_constants/asf.html
O O 8.024 0.013 http://henke.lbl.gov/optical_constants/asf.html
Cl Cl 17.239 0.310 http://henke.lbl.gov/optical_constants/asf.html

loop_
_geom_angle_atom_site_label_1
_geom_angle_atom_site_label_2
_geom_angle_atom_site_label_3
_geom_angle_site_symmetry_1
_geom_angle_site_symmetry_3
_geom_angle
_geom_angle_publ_flag
O3 As1 O3 . 10_556 121.0(10) y
O3 As1 O1 . . 105.8(7) y
O3 As1 O1 10_556 . 105.8(7) ?
O3 As1 O2 . . 106.3(6) y
O3 As1 O2 10_556 . 106.3(6) ?
O1 As1 O2 . . 112.0(10) y

loop_
_geom_bond_atom_site_label_1
_geom_bond_atom_site_label_2
_geom_bond_site_symmetry_2
_geom_bond_distance
_geom_bond_publ_flag
Sr1 O1 2_665 2.49(2) ?
Sr1 O1 3_565 2.49(2) ?
Sr1 O1 . 2.49(2) y
Sr1 O2 9 2.59(2) y
Sr1 O2 8_565 2.59(2) ?
Sr1 O2 7_665 2.59(2) ?
Sr1 O3 8_565 3.010(10) ?
Sr1 O3 9 3.010(10) y
Sr1 O3 7_665 3.010(10) ?
Sr2 O2 2_665 2.53(2) y
Sr2 O3 8_565 2.440(10) y
Sr2 O3 5_565 2.440(10) ?
Sr2 O3 10_566 2.940(10) ?
Sr2 O3 1_565 2.940(10) y
Sr2 O1 3_565 3.02(2) y
Sr2 Cl1 1_565 3.156(3) y
Sr2 Cl1 4_565 3.156(3) ?
As1 O3 . 1.570(10) y
As1 O3 10_556 1.570(10) ?
As1 O1 . 1.72(2) y
As1 O2 . 1.70(2) y

loop_
_cod_related_entry_id
_cod_related_entry_database
_cod_related_entry_code
1 AMCSD 0010490
